data_7239864
loop_
_publ_author_name
'Tu, Qian-Qian'
'Ren, Ling-Ling'
'Cui, Ying-Ying'
'Cheng, Ai-Ling'
'Gao, En-Qing'

_publ_section_title
;
 Assembly of four new cobalt coordination polymers modulated by
 N-coligands: sensitive and selective sensing of nitroaromatics, Fe3+ and
 Cr2O72&#x2212; in water
;
_journal_issue 10
_journal_name_full CrystEngComm
_journal_page_first 1789
_journal_page_last 1801
_journal_paper_doi 10.1039/C9CE01757G
_journal_volume 22
_journal_year 2020
_chemical_formula_sum 'C4.17 H2.67 Co0.17 N0.33 O1.17 S0.17'
_chemical_formula_weight 91.23
_space_group_crystal_system orthorhombic
_space_group_IT_number 55
_space_group_name_Hall '-P 2 2ab'
_space_group_name_H-M_alt 'P b a m'
_atom_sites_solution_hydrogens geom
_audit_creation_method SHELXL-2013
_audit_update_record
;
2020-01-07 deposited with the CCDC.	2020-01-28 downloaded from the CCDC.
;
_cell_angle_alpha 90
_cell_angle_beta 90
_cell_angle_gamma 90
_cell_formula_units_Z 24
_cell_length_a 17.876(2)
_cell_length_b 27.491(2)
_cell_length_c 11.3809(10)
_cell_measurement_reflns_used 4559
_cell_measurement_temperature 293(2)
_cell_measurement_theta_max 71.3120
_cell_measurement_theta_min 4.0500
_cell_volume 5592.9(9)
_computing_cell_refinement 'CrysAlisPro 1.171.39.32a (Rigaku OD, 2017)'
_computing_data_collection 'CrysAlisPro 1.171.39.32a (Rigaku OD, 2017)'
_computing_data_reduction 'CrysAlisPro 1.171.39.32a (Rigaku OD, 2017)'
_computing_molecular_graphics 'Bruker SHELXTL'
_computing_publication_material 'Bruker SHELXTL'
_computing_structure_refinement 'SHELXL-2013 (Sheldrick, 2013)'
_computing_structure_solution 'SHELXL-2013 (Sheldrick, 2013)'
_diffrn_ambient_temperature 293(2)
_diffrn_measured_fraction_theta_full 0.988
_diffrn_measured_fraction_theta_max 0.999
_diffrn_measurement_device_type 'XtaLAB AFC12 (RINC): Kappa dual home/near'
_diffrn_radiation_type CuK\a
_diffrn_radiation_wavelength 1.54184
_diffrn_reflns_av_R_equivalents 0.1614
_diffrn_reflns_av_unetI/netI 0.0949
_diffrn_reflns_Laue_measured_fraction_full 0.988
_diffrn_reflns_Laue_measured_fraction_max 0.999
_diffrn_reflns_limit_h_max 21
_diffrn_reflns_limit_h_min -21
_diffrn_reflns_limit_k_max 32
_diffrn_reflns_limit_k_min -32
_diffrn_reflns_limit_l_max 11
_diffrn_reflns_limit_l_min -13
_diffrn_reflns_number 58099
_diffrn_reflns_point_group_measured_fraction_full 0.988
_diffrn_reflns_point_group_measured_fraction_max 0.999
_diffrn_reflns_theta_full 67.684
_diffrn_reflns_theta_max 67.079
_diffrn_reflns_theta_min 3.884
_diffrn_source 'fine-focus sealed X-ray tube'
_exptl_absorpt_coefficient_mu 2.940
_exptl_absorpt_correction_T_max 1.00000
_exptl_absorpt_correction_T_min 0.08361
_exptl_absorpt_correction_type multi-scan
_exptl_absorpt_process_details
;
CrysAlisPro 1.171.39.32a (Rigaku Oxford Diffraction, 2017)
Empirical absorption correction using spherical harmonics,
 implemented in SCALE3 ABSPACK scaling algorithm.
;
_exptl_crystal_density_diffrn 0.650
_exptl_crystal_description block
_exptl_crystal_F_000 1116
_exptl_crystal_size_max 0.280
_exptl_crystal_size_mid 0.250
_exptl_crystal_size_min 0.160
_platon_squeeze_details
;
;
_refine_diff_density_max 0.688
_refine_diff_density_min -0.390
_refine_diff_density_rms 0.059
_refine_ls_extinction_method none
_refine_ls_goodness_of_fit_ref 0.931
_refine_ls_hydrogen_treatment constr
_refine_ls_matrix_type full
_refine_ls_number_parameters 208
_refine_ls_number_reflns 5281
_refine_ls_number_restraints 18
_refine_ls_restrained_S_all 0.937
_refine_ls_R_factor_all 0.1860
_refine_ls_R_factor_gt 0.0848
_refine_ls_shift/su_max 0.000
_refine_ls_shift/su_mean 0.000
_refine_ls_structure_factor_coef Fsqd
_refine_ls_weighting_details
;
 w=1/[\s^2^(Fo^2^)+(0.1445P)^2^]
 where P=(Fo^2^+2Fc^2^)/3
;
_refine_ls_weighting_scheme calc
_refine_ls_wR_factor_gt 0.2211
_refine_ls_wR_factor_ref 0.2735
_reflns_Friedel_coverage 0.000
_reflns_number_gt 2208
_reflns_number_total 5281
_reflns_threshold_expression 'I > 2\s(I)'
_cod_data_source_file c9ce01757g2.cif
_cod_data_source_block sq-1_CCDC1
_cod_depositor_comments
;Adding full bibliography for 7239861--7239864.cif.

 Adding full bibliography for 7239861--7239864.cif.
;
_cod_original_cell_volume 5593.0(9)
_cod_database_code 7239864
_shelx_space_group_comment
;
The symmetry employed for this shelxl refinement is uniquely defined
by the following loop, which should always be used as a source of
symmetry information in preference to the above space-group names.
They are only intended as comments.
;
_shelx_estimated_absorpt_t_min 0.493
_shelx_estimated_absorpt_t_max 0.651
_shelxl_version_number 2013-2

loop_
_space_group_symop_operation_xyz
'x, y, z'
'-x, -y, z'
'-x+1/2, y+1/2, -z'
'x+1/2, -y+1/2, -z'
'-x, -y, -z'
'x, y, -z'
'x-1/2, -y-1/2, z'
'-x-1/2, y-1/2, z'

loop_
_atom_site_label
_atom_site_type_symbol
_atom_site_fract_x
_atom_site_fract_y
_atom_site_fract_z
_atom_site_U_iso_or_equiv
_atom_site_adp_type
_atom_site_occupancy
_atom_site_site_symmetry_order
_atom_site_calc_flag
_atom_site_refinement_flags_posn
_atom_site_refinement_flags_adp
_atom_site_refinement_flags_occupancy
Co1 Co 0.56628(7) 0.43781(3) 0.5000 0.0801(5) Uani 1 2 d S T P
C1 C 0.3914(6) 0.4613(2) 0.5000 0.080(2) Uani 1 2 d S T P
C2 C 0.3334(5) 0.4202(2) 0.5000 0.093(2) Uani 1 2 d S T P
C3 C 0.3639(4) 0.3732(2) 0.5000 0.099(2) Uani 1 2 d S T P
H3A H 0.4152 0.3676 0.5000 0.119 Uiso 1 2 calc R U P
C4 C 0.2591(5) 0.4264(2) 0.5000 0.125(3) Uani 1 2 d S T P
H4A H 0.2401 0.4580 0.5000 0.150 Uiso 1 2 calc R U P
C5 C 0.3127(4) 0.3360(2) 0.5000 0.112(3) Uani 1 2 d S T P
C6 C 0.2113(5) 0.3895(3) 0.5000 0.141(4) Uani 1 2 d S T P
C7 C 0.2366(4) 0.3415(2) 0.5000 0.116(3) Uani 1 2 d S T P
C8 C 0.1946(5) 0.2945(2) 0.5000 0.120(3) Uani 1 2 d S T P
C9 C 0.2428(4) 0.2552(2) 0.5000 0.100(2) Uani 1 2 d S T P
C10 C 0.1179(5) 0.2875(3) 0.5000 0.135(4) Uani 1 2 d S T P
C11 C 0.2160(5) 0.2066(2) 0.5000 0.113(3) Uani 1 2 d S T P
H11A H 0.2491 0.1805 0.5000 0.136 Uiso 1 2 calc R U P
C12 C 0.0920(5) 0.2366(3) 0.5000 0.151(4) Uani 1 2 d S T P
H12A H 0.0408 0.2305 0.5000 0.181 Uiso 1 2 calc R U P
C13 C 0.1392(6) 0.1990(2) 0.5000 0.110(3) Uani 1 2 d S T P
C14 C 0.1105(6) 0.1475(3) 0.5000 0.091(2) Uani 1 2 d S T P
C15 C 0.5112(5) 0.4256(3) 0.7444(8) 0.157(3) Uani 1 1 d . . .
H15A H 0.4687 0.4150 0.7050 0.189 Uiso 1 1 calc R U .
C16 C 0.5080(5) 0.4253(3) 0.8721(9) 0.160(3) Uani 1 1 d . U .
H16A H 0.4647 0.4152 0.9104 0.193 Uiso 1 1 calc R U .
C17 C 0.5681(4) 0.4398(2) 0.9347(6) 0.1076(19) Uani 1 1 d . U .
C18 C 0.6257(4) 0.4542(3) 0.8685(8) 0.153(3) Uani 1 1 d . U .
H18A H 0.6692 0.4651 0.9045 0.183 Uiso 1 1 calc R U .
C19 C 0.6214(5) 0.4530(3) 0.7454(7) 0.148(3) Uani 1 1 d . . .
H19A H 0.6638 0.4637 0.7054 0.178 Uiso 1 1 calc R U .
C20 C -0.0040(8) 0.3206(6) 0.5000 0.214(13) Uani 0.5 2 d S T P
C20' C 0.0977(14) 0.4479(8) 0.5000 0.274(19) Uani 0.5 2 d S T P
O1 O 0.4575(3) 0.45312(17) 0.5000 0.1052(19) Uani 1 2 d S T P
O2 O 0.3603(3) 0.50426(15) 0.5000 0.0887(14) Uani 1 2 d S T P
O3 O 0.1583(3) 0.11312(17) 0.5000 0.1091(18) Uani 1 2 d S T P
O4 O 0.0429(3) 0.14065(16) 0.5000 0.1060(18) Uani 1 2 d S T P
O5 O 0.0732(5) 0.3267(3) 0.5000 0.138(5) Uani 0.5 2 d S T P
O5' O 0.1369(9) 0.3933(4) 0.5000 0.191(6) Uani 0.5 2 d S T P
O6 O 0.3724(3) 0.25998(14) 0.6076(5) 0.194(2) Uani 1 1 d . . .
N1 N 0.5663(3) 0.43900(13) 0.6806(7) 0.128(2) Uani 1 1 d . . .
S1 S 0.33635(14) 0.27332(7) 0.5000 0.1388(12) Uani 1 2 d S T P

loop_
_atom_site_aniso_label
_atom_site_aniso_U_11
_atom_site_aniso_U_22
_atom_site_aniso_U_33
_atom_site_aniso_U_23
_atom_site_aniso_U_13
_atom_site_aniso_U_12
Co1 0.1117(10) 0.0328(5) 0.0957(9) 0.000 0.000 0.0013(5)
C1 0.132(7) 0.036(4) 0.073(5) 0.000 0.000 -0.009(4)
C2 0.085(5) 0.031(3) 0.164(7) 0.000 0.000 0.004(3)
C3 0.094(6) 0.051(4) 0.152(7) 0.000 0.000 -0.004(4)
C4 0.083(6) 0.028(3) 0.264(11) 0.000 0.000 -0.011(3)
C5 0.088(6) 0.027(3) 0.220(9) 0.000 0.000 -0.002(3)
C6 0.064(5) 0.057(5) 0.300(13) 0.000 0.000 0.018(4)
C7 0.079(5) 0.025(3) 0.244(10) 0.000 0.000 -0.007(3)
C8 0.101(6) 0.038(4) 0.222(10) 0.000 0.000 0.001(4)
C9 0.097(6) 0.041(3) 0.161(7) 0.000 0.000 0.000(4)
C10 0.073(6) 0.050(4) 0.282(12) 0.000 0.000 -0.012(4)
C11 0.118(7) 0.049(4) 0.172(9) 0.000 0.000 0.000(5)
C12 0.099(6) 0.040(4) 0.314(14) 0.000 0.000 -0.012(4)
C13 0.125(7) 0.036(4) 0.170(8) 0.000 0.000 -0.009(4)
C14 0.135(8) 0.046(4) 0.093(6) 0.000 0.000 -0.032(5)
C15 0.143(7) 0.196(8) 0.134(7) -0.013(6) -0.043(6) -0.063(6)
C16 0.153(6) 0.172(6) 0.156(6) 0.012(5) 0.005(5) -0.044(5)
C17 0.121(4) 0.083(4) 0.119(4) -0.007(3) -0.006(4) -0.015(3)
C18 0.131(5) 0.186(6) 0.141(6) 0.022(5) -0.002(5) -0.052(5)
C19 0.129(6) 0.205(8) 0.110(6) 0.054(5) 0.021(5) -0.048(6)
C20 0.039(9) 0.058(10) 0.54(4) 0.000 0.000 0.009(7)
C20' 0.108(17) 0.112(19) 0.60(6) 0.000 0.000 -0.008(14)
O1 0.095(4) 0.050(3) 0.171(6) 0.000 0.000 -0.014(3)
O2 0.111(4) 0.048(3) 0.106(4) 0.000 0.000 -0.012(2)
O3 0.123(4) 0.042(3) 0.162(5) 0.000 0.000 0.000(3)
O4 0.112(4) 0.039(3) 0.166(5) 0.000 0.000 -0.018(3)
O5 0.081(7) 0.026(4) 0.307(16) 0.000 0.000 0.002(5)
O5' 0.187(16) 0.044(7) 0.34(2) 0.000 0.000 0.002(8)
O6 0.163(4) 0.066(3) 0.354(7) 0.042(3) -0.099(5) -0.012(3)
N1 0.043(2) 0.050(2) 0.290(8) 0.009(3) 0.010(4) -0.0139(19)
S1 0.0911(16) 0.0395(10) 0.286(4) 0.000 0.000 -0.0040(11)

loop_
_atom_type_symbol
_atom_type_description
_atom_type_scat_dispersion_real
_atom_type_scat_dispersion_imag
_atom_type_scat_source
C C 0.0181 0.0091 'International Tables Vol C Tables 4.2.6.8 and 6.1.1.4'
H H 0.0000 0.0000 'International Tables Vol C Tables 4.2.6.8 and 6.1.1.4'
N N 0.0311 0.0180 'International Tables Vol C Tables 4.2.6.8 and 6.1.1.4'
O O 0.0492 0.0322 'International Tables Vol C Tables 4.2.6.8 and 6.1.1.4'
Co Co -2.3653 3.6143 'International Tables Vol C Tables 4.2.6.8 and 6.1.1.4'
S S 0.3331 0.5567 'International Tables Vol C Tables 4.2.6.8 and 6.1.1.4'

loop_
_geom_angle_atom_site_label_1
_geom_angle_atom_site_label_2
_geom_angle_atom_site_label_3
_geom_angle
_geom_angle_site_symmetry_1
_geom_angle_site_symmetry_3
O1 Co1 N1 89.83(13) . 6_556
O1 Co1 N1 89.83(13) . .
N1 Co1 N1 178.2(2) 6_556 .
O1 Co1 O2 117.28(19) . 5_666
N1 Co1 O2 89.28(12) 6_556 5_666
N1 Co1 O2 89.28(12) . 5_666
O1 Co1 O3 151.8(2) . 7_665
N1 Co1 O3 90.58(12) 6_556 7_665
N1 Co1 O3 90.58(12) . 7_665
O2 Co1 O3 90.9(2) 5_666 7_665
O1 Co1 O4 91.2(2) . 7_665
N1 Co1 O4 90.90(11) 6_556 7_665
N1 Co1 O4 90.90(11) . 7_665
O2 Co1 O4 151.5(2) 5_666 7_665
O3 Co1 O4 60.59(19) 7_665 7_665
O1 Co1 C14 120.8(3) . 7_665
N1 Co1 C14 90.86(10) 6_556 7_665
N1 Co1 C14 90.86(10) . 7_665
O2 Co1 C14 121.9(3) 5_666 7_665
O3 Co1 C14 31.0(2) 7_665 7_665
O4 Co1 C14 29.6(2) 7_665 7_665
O1 C1 O2 126.0(7) . .
O1 C1 C2 121.7(6) . .
O2 C1 C2 112.3(8) . .
C4 C2 C3 120.2(7) . .
C4 C2 C1 125.2(6) . .
C3 C2 C1 114.6(7) . .
C5 C3 C2 115.3(7) . .
C5 C3 H3A 122.4 . .
C2 C3 H3A 122.4 . .
C6 C4 C2 122.7(7) . .
C6 C4 H4A 118.7 . .
C2 C4 H4A 118.7 . .
C7 C5 C3 125.6(6) . .
C7 C5 S1 110.1(5) . .
C3 C5 S1 124.4(6) . .
C4 C6 O5' 125.5(8) . .
C4 C6 C7 121.1(8) . .
O5' C6 C7 113.4(8) . .
C5 C7 C6 115.2(6) . .
C5 C7 C8 113.9(6) . .
C6 C7 C8 130.9(8) . .
C9 C8 C10 120.5(7) . .
C9 C8 C7 111.3(7) . .
C10 C8 C7 128.2(7) . .
C8 C9 C11 121.7(7) . .
C8 C9 S1 112.0(5) . .
C11 C9 S1 126.3(6) . .
O5 C10 C8 118.6(7) . .
O5 C10 C12 125.1(8) . .
C8 C10 C12 116.3(7) . .
C13 C11 C9 118.5(7) . .
C13 C11 H11A 120.8 . .
C9 C11 H11A 120.8 . .
C13 C12 C10 122.5(8) . .
C13 C12 H12A 118.7 . .
C10 C12 H12A 118.7 . .
C12 C13 C11 120.4(7) . .
C12 C13 C14 120.9(9) . .
C11 C13 C14 118.7(7) . .
O4 C14 O3 123.3(6) . .
O4 C14 C13 118.8(8) . .
O3 C14 C13 117.9(9) . .
O4 C14 Co1 62.5(4) . 7_565
O3 C14 Co1 60.8(4) . 7_565
C13 C14 Co1 178.7(8) . 7_565
N1 C15 C16 126.9(7) . .
N1 C15 H15A 116.5 . .
C16 C15 H15A 116.5 . .
C17 C16 C15 119.5(7) . .
C17 C16 H16A 120.2 . .
C15 C16 H16A 120.2 . .
C18 C17 C16 113.8(7) . .
C18 C17 C17 124.4(5) . 6_557
C16 C17 C17 121.8(5) . 6_557
C17 C18 C19 121.0(7) . .
C17 C18 H18A 119.5 . .
C19 C18 H18A 119.5 . .
N1 C19 C18 128.2(7) . .
N1 C19 H19A 115.9 . .
C18 C19 H19A 115.9 . .
C1 O1 Co1 178.6(5) . .
C1 O2 Co1 115.3(5) . 5_666
C14 O3 Co1 88.2(5) . 7_565
C14 O4 Co1 87.9(4) . 7_565
C10 O5 C20 119.7(9) . .
C6 O5' C20' 119.5(13) . .
C15 N1 C19 110.5(8) . .
C15 N1 Co1 124.3(5) . .
C19 N1 Co1 125.2(5) . .
O6 S1 O6 117.6(5) . 6_556
O6 S1 C9 111.0(3) . .
O6 S1 C9 111.0(3) 6_556 .
O6 S1 C5 110.9(2) . .
O6 S1 C5 110.9(2) 6_556 .
C9 S1 C5 92.8(4) . .

loop_
_geom_bond_atom_site_label_1
_geom_bond_atom_site_label_2
_geom_bond_distance
_geom_bond_site_symmetry_2
Co1 O1 1.990(6) .
Co1 N1 2.056(8) 6_556
Co1 N1 2.056(8) .
Co1 O2 2.064(4) 5_666
Co1 O3 2.161(5) 7_665
Co1 O4 2.197(4) 7_665
Co1 C14 2.475(7) 7_665
C1 O1 1.203(9) .
C1 O2 1.305(8) .
C1 C2 1.533(10) .
C2 C4 1.341(9) .
C2 C3 1.403(9) .
C3 C5 1.371(9) .
C3 H3A 0.9300 .
C4 C6 1.327(10) .
C4 H4A 0.9300 .
C5 C7 1.369(9) .
C5 S1 1.774(6) .
C6 O5' 1.334(15) .
C6 C7 1.395(9) .
C7 C8 1.492(9) .
C8 C9 1.382(9) .
C8 C10 1.385(11) .
C9 C11 1.418(9) .
C9 S1 1.745(8) .
C10 O5 1.340(11) .
C10 C12 1.474(9) .
C11 C13 1.390(10) .
C11 H11A 0.9300 .
C12 C13 1.336(10) .
C12 H12A 0.9300 .
C13 C14 1.505(9) .
C14 O4 1.223(9) .
C14 O3 1.275(9) .
C14 Co1 2.475(7) 7_565
C15 N1 1.277(9) .
C15 C16 1.455(10) .
C15 H15A 0.9300 .
C16 C17 1.350(9) .
C16 H16A 0.9300 .
C17 C18 1.335(8) .
C17 C17 1.486(13) 6_557
C18 C19 1.404(9) .
C18 H18A 0.9300 .
C19 N1 1.289(9) .
C19 H19A 0.9300 .
C20 O5 1.390(16) .
C20' O5' 1.66(3) .
O2 Co1 2.064(4) 5_666
O3 Co1 2.161(5) 7_565
O4 Co1 2.197(4) 7_565
O6 S1 1.432(5) .
S1 O6 1.432(5) 6_556

loop_
_platon_squeeze_void_nr
_platon_squeeze_void_average_x
_platon_squeeze_void_average_y
_platon_squeeze_void_average_z
_platon_squeeze_void_volume
_platon_squeeze_void_count_electrons
_platon_squeeze_void_content
1 0.333 -0.005 -0.004 3650 810 ' '
